data_7706519
loop_
_publ_author_name
'Asok, Nayanthara'
'Gaffen, Joshua R.'
'Pradhan, Ekadashi'
'Zeng, Tao'
'Baumgartner, Thomas'

_publ_section_title
;
 Structure-reactivity studies on hypervalent square-pyramidal
 dithieno[3,2-b:2',3'-d]phospholes.
;
_journal_issue 6
_journal_name_full 'Dalton transactions (Cambridge, England : 2003)'
_journal_page_first 2243
_journal_page_last 2252
_journal_paper_doi 10.1039/d1dt00062d
_journal_volume 50
_journal_year 2021
_chemical_formula_moiety 'C20 H4 Cl4 F5 O2 P S2'
_chemical_formula_sum 'C20 H4 Cl4 F5 O2 P S2'
_chemical_formula_weight 608.12
_space_group_crystal_system monoclinic
_space_group_IT_number 14
_space_group_name_Hall '-P 2ybc'
_space_group_name_H-M_alt 'P 1 21/c 1'
_atom_sites_solution_hydrogens geom
_atom_sites_solution_primary dual
_audit_creation_date 2020-09-10
_audit_creation_method
;
Olex2 1.2
(compiled 2018.05.29 svn.r3508 for OlexSys, GUI svn.r5506)
;
_audit_update_record
;
2020-11-13 deposited with the CCDC.	2021-01-20 downloaded from the CCDC.
;
_cell_angle_alpha 90
_cell_angle_beta 111.3620(10)
_cell_angle_gamma 90
_cell_formula_units_Z 4
_cell_length_a 10.6116(4)
_cell_length_b 18.4445(7)
_cell_length_c 11.5631(4)
_cell_measurement_reflns_used 9767
_cell_measurement_temperature 173(2)
_cell_measurement_theta_max 40.27
_cell_measurement_theta_min 3.14
_cell_volume 2107.71(14)
_computing_molecular_graphics 'Olex2 (Dolomanov et al., 2009)'
_computing_publication_material 'Olex2 (Dolomanov et al., 2009)'
_computing_structure_refinement 'ShelXL (Sheldrick, 2015)'
_computing_structure_solution 'ShelXT (Sheldrick, 2015)'
_diffrn_ambient_temperature 173.0
_diffrn_measured_fraction_theta_full 0.964
_diffrn_measured_fraction_theta_max 0.964
_diffrn_measurement_device_type 'Bruker D8 QUEST ECO'
_diffrn_radiation_type MoK\a
_diffrn_radiation_wavelength 0.71073
_diffrn_reflns_av_R_equivalents 0.1372
_diffrn_reflns_av_unetI/netI 0.0924
_diffrn_reflns_Laue_measured_fraction_full 0.968
_diffrn_reflns_Laue_measured_fraction_max 0.964
_diffrn_reflns_limit_h_max 12
_diffrn_reflns_limit_h_min -12
_diffrn_reflns_limit_k_max 22
_diffrn_reflns_limit_k_min -22
_diffrn_reflns_limit_l_max 13
_diffrn_reflns_limit_l_min -13
_diffrn_reflns_number 12862
_diffrn_reflns_point_group_measured_fraction_full 0.968
_diffrn_reflns_point_group_measured_fraction_max 0.964
_diffrn_reflns_theta_full 25.242
_diffrn_reflns_theta_max 25.681
_diffrn_reflns_theta_min 2.061
_exptl_absorpt_coefficient_mu 0.900
_exptl_absorpt_correction_type none
_exptl_crystal_colour yellow
_exptl_crystal_density_diffrn 1.916
_exptl_crystal_description oval
_exptl_crystal_F_000 1200
_exptl_crystal_size_max 0.5
_exptl_crystal_size_mid 0.5
_exptl_crystal_size_min 0.3
_refine_diff_density_max 0.691
_refine_diff_density_min -1.104
_refine_diff_density_rms 0.134
_refine_ls_extinction_method none
_refine_ls_goodness_of_fit_ref 1.100
_refine_ls_hydrogen_treatment constr
_refine_ls_matrix_type full
_refine_ls_number_parameters 307
_refine_ls_number_reflns 3856
_refine_ls_number_restraints 0
_refine_ls_restrained_S_all 1.100
_refine_ls_R_factor_all 0.0813
_refine_ls_R_factor_gt 0.0635
_refine_ls_shift/su_max 0.000
_refine_ls_shift/su_mean 0.000
_refine_ls_structure_factor_coef Fsqd
_refine_ls_weighting_details 'w=1/[\s^2^(Fo^2^)+(0.0583P)^2^+10.7982P] where P=(Fo^2^+2Fc^2^)/3'
_refine_ls_weighting_scheme calc
_refine_ls_wR_factor_gt 0.1656
_refine_ls_wR_factor_ref 0.1918
_reflns_Friedel_coverage 0.000
_reflns_number_gt 3243
_reflns_number_total 3856
_reflns_threshold_expression 'I > 2\s(I)'
_cod_data_source_file d1dt00062d2.cif
_cod_data_source_block compoundc
_cod_depositor_comments 'Adding full bibliography for 7706518--7706522.cif.'
_cod_original_cell_volume 2107.71(13)
_cod_database_code 7706519
_shelx_shelxl_version_number 2018/3
_shelx_space_group_comment
;
The symmetry employed for this shelxl refinement is uniquely defined
by the following loop, which should always be used as a source of
symmetry information in preference to the above space-group names.
They are only intended as comments.
;
_shelx_estimated_absorpt_t_max 0.774
_shelx_estimated_absorpt_t_min 0.662
_olex2_refinement_description
;
1. Fixed Uiso
 At 1.2 times of:
  All C(H) groups
2.a Aromatic/amide H refined with riding coordinates:
 C00R(H00R), C00V(H00V), C00X(H00X), C00Y(H00Y)
;
_olex2_submission_special_instructions 'No special instructions were received'

loop_
_space_group_symop_operation_xyz
'x, y, z'
'-x, y+1/2, -z+1/2'
'-x, -y, -z'
'x, -y-1/2, z-1/2'

loop_
_atom_site_label
_atom_site_type_symbol
_atom_site_fract_x
_atom_site_fract_y
_atom_site_fract_z
_atom_site_U_iso_or_equiv
_atom_site_adp_type
_atom_site_occupancy
_atom_site_site_symmetry_order
_atom_site_calc_flag
_atom_site_refinement_flags_posn
_atom_site_refinement_flags_adp
_atom_site_refinement_flags_occupancy
_atom_site_disorder_assembly
_atom_site_disorder_group
Cl01 Cl 0.16166(14) 0.43191(8) 0.28987(13) 0.0355(4) Uani 1 1 d . . . . .
P002 P 0.52812(12) 0.40854(7) 0.67596(12) 0.0228(3) Uani 1 1 d . . . . .
S003 S 0.82197(13) 0.26261(7) 0.64088(14) 0.0315(4) Uani 1 1 d . . . . .
Cl04 Cl -0.03400(13) 0.55528(8) 0.32007(15) 0.0401(4) Uani 1 1 d . . . . .
S005 S 0.92649(13) 0.37423(8) 0.93824(14) 0.0351(4) Uani 1 1 d . . . . .
Cl06 Cl 0.05463(15) 0.64674(8) 0.56480(15) 0.0411(4) Uani 1 1 d . . . . .
Cl07 Cl 0.34457(18) 0.62154(8) 0.77214(15) 0.0485(5) Uani 1 1 d . . . . .
F008 F 0.2746(3) 0.37146(18) 0.9800(3) 0.0399(8) Uani 1 1 d . . . . .
F009 F 0.1254(3) 0.25913(18) 0.8469(3) 0.0367(8) Uani 1 1 d . . . . .
F00A F 0.3462(3) 0.27684(18) 0.5652(3) 0.0388(8) Uani 1 1 d . . . . .
F00B F 0.4560(3) 0.43645(17) 0.9090(3) 0.0375(8) Uani 1 1 d . . . . .
F00C F 0.1649(3) 0.21283(19) 0.6397(3) 0.0440(9) Uani 1 1 d . . . . .
O00D O 0.4917(3) 0.49560(18) 0.7031(3) 0.0268(8) Uani 1 1 d . . . . .
O00E O 0.4188(4) 0.42097(19) 0.5239(4) 0.0289(8) Uani 1 1 d . . . . .
C00F C 0.4125(5) 0.3591(3) 0.7341(5) 0.0229(10) Uani 1 1 d . . . . .
C00G C 0.2197(5) 0.2902(3) 0.8121(5) 0.0285(12) Uani 1 1 d . . . . .
C00H C 0.3886(5) 0.3806(3) 0.8400(5) 0.0266(11) Uani 1 1 d . . . . .
C00I C 0.3687(5) 0.5168(3) 0.6226(5) 0.0237(10) Uani 1 1 d . . . . .
C00J C 0.6854(5) 0.4167(3) 0.8137(5) 0.0267(11) Uani 1 1 d . . . . .
C00K C 0.2952(5) 0.3473(3) 0.8790(5) 0.0280(11) Uani 1 1 d . . . . .
C00L C 0.3343(5) 0.3010(3) 0.6703(5) 0.0293(12) Uani 1 1 d . . . . .
C00M C 0.7416(5) 0.3263(3) 0.6967(5) 0.0261(11) Uani 1 1 d . . . . .
C00N C 0.6144(5) 0.3413(3) 0.6146(5) 0.0262(11) Uani 1 1 d . . . . .
C00O C 0.2055(5) 0.4856(3) 0.4196(5) 0.0252(11) Uani 1 1 d . . . . .
C00P C 0.3278(5) 0.4738(3) 0.5164(5) 0.0257(11) Uani 1 1 d . . . . .
C00Q C 0.2392(5) 0.2672(3) 0.7074(6) 0.0323(13) Uani 1 1 d . . . . .
C00R C 0.7292(5) 0.4594(3) 0.9245(5) 0.0303(12) Uani 1 1 d . . . . .
H00R H 0.675708 0.495647 0.943063 0.036 Uiso 1 1 calc R . . . .
C00S C 0.1617(5) 0.5829(3) 0.5422(5) 0.0306(12) Uani 1 1 d . . . . .
C00T C 0.7814(5) 0.3691(3) 0.8093(5) 0.0283(12) Uani 1 1 d . . . . .
C00U C 0.2893(6) 0.5717(3) 0.6388(6) 0.0316(12) Uani 1 1 d . . . . .
C00V C 0.5805(5) 0.3005(3) 0.5026(5) 0.0309(12) Uani 1 1 d . . . . .
H00V H 0.496872 0.304115 0.434488 0.037 Uiso 1 1 calc R . . . .
C00W C 0.1221(5) 0.5411(3) 0.4351(5) 0.0270(11) Uani 1 1 d . . . . .
C00X C 0.8560(6) 0.4417(3) 0.9992(5) 0.0360(13) Uani 1 1 d . . . . .
H00X H 0.901886 0.463993 1.077393 0.043 Uiso 1 1 calc R . . . .
C00Y C 0.6840(6) 0.2554(3) 0.5061(6) 0.0345(13) Uani 1 1 d . . . . .
H00Y H 0.679837 0.223411 0.440447 0.041 Uiso 1 1 calc R . . . .

loop_
_atom_site_aniso_label
_atom_site_aniso_U_11
_atom_site_aniso_U_22
_atom_site_aniso_U_33
_atom_site_aniso_U_23
_atom_site_aniso_U_13
_atom_site_aniso_U_12
Cl01 0.0317(7) 0.0369(7) 0.0301(7) -0.0022(6) 0.0019(6) -0.0016(5)
P002 0.0204(6) 0.0189(6) 0.0269(7) -0.0020(5) 0.0061(5) -0.0002(5)
S003 0.0249(7) 0.0269(7) 0.0435(9) 0.0012(6) 0.0132(6) 0.0049(5)
Cl04 0.0229(7) 0.0414(8) 0.0489(9) 0.0130(6) 0.0048(6) 0.0059(5)
S005 0.0214(7) 0.0427(8) 0.0351(8) 0.0016(6) 0.0030(6) 0.0016(5)
Cl06 0.0390(8) 0.0385(8) 0.0504(10) 0.0080(7) 0.0218(7) 0.0168(6)
Cl07 0.0612(10) 0.0404(8) 0.0373(9) -0.0067(7) 0.0100(7) 0.0180(7)
F008 0.045(2) 0.0390(19) 0.044(2) -0.0096(15) 0.0262(17) -0.0062(15)
F009 0.0274(16) 0.0419(19) 0.040(2) 0.0036(15) 0.0118(14) -0.0075(13)
F00A 0.0412(18) 0.0430(19) 0.0338(19) -0.0145(15) 0.0157(15) -0.0178(15)
F00B 0.0440(19) 0.0330(17) 0.041(2) -0.0148(14) 0.0214(16) -0.0141(14)
F00C 0.0418(19) 0.045(2) 0.043(2) -0.0147(16) 0.0126(16) -0.0251(16)
O00D 0.0245(18) 0.0214(17) 0.0252(19) 0.0002(14) -0.0018(15) 0.0028(14)
O00E 0.0280(19) 0.0216(17) 0.037(2) -0.0008(15) 0.0115(16) 0.0043(14)
C00F 0.018(2) 0.021(2) 0.026(3) -0.002(2) 0.004(2) 0.0014(18)
C00G 0.019(2) 0.028(3) 0.036(3) 0.009(2) 0.007(2) 0.002(2)
C00H 0.024(3) 0.018(2) 0.034(3) -0.003(2) 0.006(2) -0.0011(19)
C00I 0.026(2) 0.022(2) 0.018(2) -0.002(2) 0.003(2) -0.0024(19)
C00J 0.025(3) 0.022(2) 0.032(3) 0.002(2) 0.009(2) -0.001(2)
C00K 0.029(3) 0.023(3) 0.034(3) 0.001(2) 0.014(2) 0.006(2)
C00L 0.027(3) 0.027(3) 0.032(3) 0.000(2) 0.009(2) 0.002(2)
C00M 0.028(3) 0.021(2) 0.031(3) 0.004(2) 0.013(2) -0.001(2)
C00N 0.023(2) 0.022(2) 0.033(3) 0.002(2) 0.010(2) -0.0010(19)
C00O 0.022(2) 0.027(3) 0.020(3) 0.001(2) 0.000(2) -0.002(2)
C00P 0.026(3) 0.022(2) 0.029(3) 0.013(2) 0.010(2) 0.007(2)
C00Q 0.020(3) 0.028(3) 0.044(3) -0.006(2) 0.006(2) -0.007(2)
C00R 0.025(3) 0.036(3) 0.023(3) -0.012(2) 0.001(2) -0.006(2)
C00S 0.028(3) 0.028(3) 0.039(3) 0.011(2) 0.016(2) 0.007(2)
C00T 0.022(2) 0.026(3) 0.036(3) 0.000(2) 0.010(2) -0.006(2)
C00U 0.034(3) 0.026(3) 0.037(3) 0.002(2) 0.015(2) 0.005(2)
C00V 0.027(3) 0.031(3) 0.033(3) -0.007(2) 0.010(2) 0.000(2)
C00W 0.022(2) 0.029(3) 0.026(3) 0.008(2) 0.004(2) 0.000(2)
C00X 0.030(3) 0.045(3) 0.029(3) -0.012(2) 0.006(2) -0.006(2)
C00Y 0.036(3) 0.030(3) 0.041(4) -0.010(2) 0.018(3) -0.001(2)

loop_
_atom_type_symbol
_atom_type_description
_atom_type_scat_dispersion_real
_atom_type_scat_dispersion_imag
_atom_type_scat_source
C C 0.0033 0.0016 'International Tables Vol C Tables 4.2.6.8 and 6.1.1.4'
H H 0.0000 0.0000 'International Tables Vol C Tables 4.2.6.8 and 6.1.1.4'
Cl Cl 0.1484 0.1585 'International Tables Vol C Tables 4.2.6.8 and 6.1.1.4'
F F 0.0171 0.0103 'International Tables Vol C Tables 4.2.6.8 and 6.1.1.4'
O O 0.0106 0.0060 'International Tables Vol C Tables 4.2.6.8 and 6.1.1.4'
P P 0.1023 0.0942 'International Tables Vol C Tables 4.2.6.8 and 6.1.1.4'
S S 0.1246 0.1234 'International Tables Vol C Tables 4.2.6.8 and 6.1.1.4'

loop_
_geom_angle_atom_site_label_1
_geom_angle_atom_site_label_2
_geom_angle_atom_site_label_3
_geom_angle
_geom_angle_site_symmetry_1
_geom_angle_site_symmetry_3
_geom_angle_publ_flag
O00D P002 O00E 87.11(17) . . ?
O00D P002 C00F 99.9(2) . . ?
O00D P002 C00J 87.6(2) . . ?
O00D P002 C00N 152.5(2) . . ?
O00E P002 C00F 98.4(2) . . ?
O00E P002 C00J 157.7(2) . . ?
O00E P002 C00N 86.6(2) . . ?
C00F P002 C00J 103.8(2) . . ?
C00N P002 C00F 107.5(2) . . ?
C00N P002 C00J 88.1(2) . . ?
C00M S003 C00Y 91.1(3) . . ?
C00T S005 C00X 90.5(3) . . ?
C00I O00D P002 111.8(3) . . ?
C00P O00E P002 111.0(3) . . ?
C00H C00F P002 122.6(4) . . ?
C00L C00F P002 122.4(4) . . ?
C00L C00F C00H 114.8(5) . . ?
F009 C00G C00K 120.3(5) . . ?
F009 C00G C00Q 120.4(5) . . ?
C00Q C00G C00K 119.3(5) . . ?
F00B C00H C00F 120.8(5) . . ?
F00B C00H C00K 116.2(5) . . ?
C00K C00H C00F 123.1(5) . . ?
O00D C00I C00P 110.7(4) . . ?
O00D C00I C00U 127.2(5) . . ?
C00U C00I C00P 122.1(5) . . ?
C00R C00J P002 135.6(4) . . ?
C00T C00J P002 111.7(4) . . ?
C00T C00J C00R 112.7(5) . . ?
F008 C00K C00G 119.8(5) . . ?
F008 C00K C00H 120.2(5) . . ?
C00H C00K C00G 119.9(5) . . ?
F00A C00L C00F 120.1(5) . . ?
F00A C00L C00Q 116.9(5) . . ?
C00Q C00L C00F 123.0(5) . . ?
C00N C00M S003 112.2(4) . . ?
C00N C00M C00T 113.9(5) . . ?
C00T C00M S003 133.8(4) . . ?
C00M C00N P002 112.0(4) . . ?
C00M C00N C00V 112.6(5) . . ?
C00V C00N P002 135.5(4) . . ?
C00P C00O Cl01 119.4(4) . . ?
C00P C00O C00W 117.3(5) . . ?
C00W C00O Cl01 123.3(4) . . ?
O00E C00P C00I 111.6(4) . . ?
O00E C00P C00O 126.9(5) . . ?
C00O C00P C00I 121.5(5) . . ?
F00C C00Q C00G 120.2(5) . . ?
F00C C00Q C00L 119.8(5) . . ?
C00G C00Q C00L 119.9(5) . . ?
C00X C00R C00J 111.3(5) . . ?
C00U C00S Cl06 118.2(5) . . ?
C00W C00S Cl06 120.9(4) . . ?
C00W C00S C00U 120.8(5) . . ?
C00J C00T S005 112.4(4) . . ?
C00J C00T C00M 114.1(5) . . ?
C00M C00T S005 133.4(4) . . ?
C00I C00U Cl07 119.7(4) . . ?
C00I C00U C00S 117.2(5) . . ?
C00S C00U Cl07 123.1(4) . . ?
C00Y C00V C00N 111.1(5) . . ?
C00O C00W Cl04 118.9(4) . . ?
C00S C00W Cl04 119.9(4) . . ?
C00S C00W C00O 121.2(5) . . ?
C00R C00X S005 113.1(4) . . ?
C00V C00Y S003 113.1(4) . . ?

loop_
_geom_bond_atom_site_label_1
_geom_bond_atom_site_label_2
_geom_bond_distance
_geom_bond_site_symmetry_2
_geom_bond_publ_flag
Cl01 C00O 1.714(5) . ?
P002 O00D 1.707(4) . ?
P002 O00E 1.733(4) . ?
P002 C00F 1.841(5) . ?
P002 C00J 1.846(5) . ?
P002 C00N 1.832(5) . ?
S003 C00M 1.710(5) . ?
S003 C00Y 1.711(6) . ?
Cl04 C00W 1.725(5) . ?
S005 C00T 1.712(6) . ?
S005 C00X 1.729(6) . ?
Cl06 C00S 1.721(5) . ?
Cl07 C00U 1.706(6) . ?
F008 C00K 1.340(6) . ?
F009 C00G 1.335(6) . ?
F00A C00L 1.343(6) . ?
F00B C00H 1.339(6) . ?
F00C C00Q 1.338(6) . ?
O00D C00I 1.355(6) . ?
O00E C00P 1.352(6) . ?
C00F C00H 1.396(7) . ?
C00F C00L 1.391(7) . ?
C00G C00K 1.378(8) . ?
C00G C00Q 1.367(8) . ?
C00H C00K 1.373(8) . ?
C00I C00P 1.392(7) . ?
C00I C00U 1.372(7) . ?
C00J C00R 1.430(7) . ?
C00J C00T 1.358(7) . ?
C00L C00Q 1.381(8) . ?
C00M C00N 1.366(7) . ?
C00M C00T 1.448(8) . ?
C00N C00V 1.426(8) . ?
C00O C00P 1.388(7) . ?
C00O C00W 1.408(8) . ?
C00R C00X 1.348(8) . ?
C00S C00U 1.422(8) . ?
C00S C00W 1.387(8) . ?
C00V C00Y 1.366(8) . ?
